data_7249415
loop_
_publ_author_name
'Snyder, Madison J.'
'Alawaed, Abdulkhaliq A.'
'Li, Chunge'
'Pacentine, Samantha'
'Hamann, Henry J.'
'Ramachandran, P. Veeraraghavan'

_publ_section_title
;
 TiF<sub>4</sub>-mediated, one-pot, reductive amination of carboxylic
 acids with borane-ammonia.
;
_journal_issue 42
_journal_name_full 'RSC advances'
_journal_page_first 31205
_journal_page_last 31209
_journal_paper_doi 10.1039/d4ra05888g
_journal_volume 14
_journal_year 2024
_chemical_formula_sum 'C14 H24 B N'
_chemical_formula_weight 217.15
_chemical_name_systematic Borane-N-benzyl-1-cyclohexylmethanamine
_space_group_crystal_system triclinic
_space_group_IT_number 2
_space_group_name_Hall '-P 1'
_space_group_name_H-M_alt 'P -1'
_atom_sites_solution_hydrogens mixed
_atom_sites_solution_primary dual
_atom_sites_solution_secondary difmap
_audit_creation_method SHELXL-2019/3
_audit_update_record
;
2024-07-26 deposited with the CCDC.	2024-09-24 downloaded from the CCDC.
;
_cell_angle_alpha 68.308(10)
_cell_angle_beta 71.722(13)
_cell_angle_gamma 79.828(13)
_cell_formula_units_Z 2
_cell_length_a 8.552(2)
_cell_length_b 9.056(4)
_cell_length_c 9.909(3)
_cell_measurement_reflns_used 9951
_cell_measurement_temperature 150(2)
_cell_measurement_theta_max 32.6894
_cell_measurement_theta_min 2.4263
_cell_volume 675.5(4)
_computing_cell_refinement 'SAINT V8.40B (Bruker, 2020)'
_computing_data_collection 'Apex4 v2022.10-1 (Bruker, 2022)'
_computing_data_reduction 'SAINT V8.40B (Bruker, 2020)'
_computing_structure_refinement
;  
SHELXL-2019/2 (Sheldrick, 2015a, 2019), 
SHELXLE Rev1573 (H\"ubschle et al., 2011)
;
_computing_structure_solution 'SHELXT (Sheldrick, 2015b)'
_diffrn_ambient_temperature 150(2)
_diffrn_detector_area_resol_mean 7.4074
_diffrn_detector_type 'PhotonII charge-integrating pixel array (CPAD)'
_diffrn_measured_fraction_theta_full 0.999
_diffrn_measured_fraction_theta_max 0.996
_diffrn_measurement_device 'three circle diffractometer'
_diffrn_measurement_device_type 'Bruker AXS D8 Quest'
_diffrn_measurement_method 'omega and phi scans'
_diffrn_radiation_monochromator 'Triumph curved graphite crystal'
_diffrn_radiation_type MoK\a
_diffrn_radiation_wavelength 0.71073
_diffrn_reflns_av_R_equivalents 0.0466
_diffrn_reflns_av_unetI/netI 0.0270
_diffrn_reflns_Laue_measured_fraction_full 0.999
_diffrn_reflns_Laue_measured_fraction_max 0.996
_diffrn_reflns_limit_h_max 13
_diffrn_reflns_limit_h_min -13
_diffrn_reflns_limit_k_max 13
_diffrn_reflns_limit_k_min -13
_diffrn_reflns_limit_l_max 15
_diffrn_reflns_limit_l_min -15
_diffrn_reflns_number 42471
_diffrn_reflns_point_group_measured_fraction_full 0.999
_diffrn_reflns_point_group_measured_fraction_max 0.996
_diffrn_reflns_theta_full 25.242
_diffrn_reflns_theta_max 33.272
_diffrn_reflns_theta_min 2.298
_diffrn_source 'fine focus sealed tube X-ray source'
_diffrn_source_current '30 mA'
_diffrn_source_voltage '50 kV'
_exptl_absorpt_coefficient_mu 0.060
_exptl_absorpt_correction_T_max 0.7465
_exptl_absorpt_correction_T_min 0.6864
_exptl_absorpt_correction_type multi-scan
_exptl_absorpt_process_details
;
SADABS 2016/2: Krause, L., Herbst-Irmer, R., Sheldrick G.M. & Stalke D. (2015). J. Appl. Cryst. 48, 3-10.
;
_exptl_crystal_colour colourless
_exptl_crystal_density_diffrn 1.068
_exptl_crystal_description plate
_exptl_crystal_F_000 240
_exptl_crystal_recrystallization_method 'Re-crystallisation from solvent: Hexanes'
_exptl_crystal_size_max 0.280
_exptl_crystal_size_mid 0.230
_exptl_crystal_size_min 0.090
_refine_diff_density_max 0.291
_refine_diff_density_min -0.223
_refine_diff_density_rms 0.040
_refine_ls_extinction_method none
_refine_ls_goodness_of_fit_ref 1.048
_refine_ls_hydrogen_treatment mixed
_refine_ls_matrix_type full
_refine_ls_number_parameters 150
_refine_ls_number_reflns 5179
_refine_ls_number_restraints 0
_refine_ls_restrained_S_all 1.048
_refine_ls_R_factor_all 0.0698
_refine_ls_R_factor_gt 0.0467
_refine_ls_shift/su_max 0.000
_refine_ls_shift/su_mean 0.000
_refine_ls_structure_factor_coef Fsqd
_refine_ls_weighting_details 'w=1/[\s^2^(Fo^2^)+(0.0586P)^2^+0.1274P] where P=(Fo^2^+2Fc^2^)/3'
_refine_ls_weighting_scheme calc
_refine_ls_wR_factor_gt 0.1199
_refine_ls_wR_factor_ref 0.1336
_reflns_Friedel_coverage 0.000
_reflns_number_gt 3780
_reflns_number_total 5179
_reflns_threshold_expression 'I > 2\s(I)'
_cod_data_source_file d4ra05888g2.cif
_cod_data_source_block Madison02_a
_cod_database_code 7249415
_shelx_shelxl_version_number 2019/3
_shelx_space_group_comment
;
The symmetry employed for this shelxl refinement is uniquely defined
by the following loop, which should always be used as a source of
symmetry information in preference to the above space-group names.
They are only intended as comments.
;
_shelx_estimated_absorpt_t_min 0.983
_shelx_estimated_absorpt_t_max 0.995

loop_
_space_group_symop_operation_xyz
'x, y, z'
'-x, -y, -z'

loop_
_atom_site_label
_atom_site_type_symbol
_atom_site_fract_x
_atom_site_fract_y
_atom_site_fract_z
_atom_site_U_iso_or_equiv
_atom_site_adp_type
_atom_site_occupancy
_atom_site_site_symmetry_order
_atom_site_calc_flag
_atom_site_refinement_flags_posn
_atom_site_refinement_flags_adp
_atom_site_refinement_flags_occupancy
_atom_site_disorder_assembly
_atom_site_disorder_group
B1 B 0.22699(13) 0.41303(13) 0.98453(11) 0.0275(2) Uani 1 1 d . . . . .
H1B H 0.1213(9) 0.3304(8) 1.0374(6) 0.041 Uiso 1 1 calc R U . . .
H2B H 0.2278(10) 0.4747(4) 1.0660(6) 0.041 Uiso 1 1 calc R U . . .
H3B H 0.3494(9) 0.3404(8) 0.9601(2) 0.041 Uiso 1 1 calc R U . . .
C1 C 0.01105(11) 0.71469(12) 0.58693(10) 0.02770(18) Uani 1 1 d . . . . .
H1 H -0.051913 0.731067 0.678652 0.033 Uiso 1 1 calc R U . . .
C2 C -0.01381(13) 0.81949(13) 0.45067(11) 0.0317(2) Uani 1 1 d . . . . .
H2 H -0.092974 0.907592 0.449637 0.038 Uiso 1 1 calc R U . . .
C3 C 0.07655(13) 0.79603(13) 0.31601(11) 0.0335(2) Uani 1 1 d . . . . .
H3 H 0.059103 0.867623 0.223000 0.040 Uiso 1 1 calc R U . . .
C4 C 0.19199(13) 0.66803(14) 0.31791(11) 0.0347(2) Uani 1 1 d . . . . .
H4 H 0.253958 0.651337 0.226091 0.042 Uiso 1 1 calc R U . . .
C5 C 0.21741(12) 0.56372(12) 0.45420(11) 0.02988(19) Uani 1 1 d . . . . .
H5 H 0.297190 0.476165 0.454627 0.036 Uiso 1 1 calc R U . . .
C6 C 0.12773(10) 0.58569(11) 0.58995(9) 0.02340(16) Uani 1 1 d . . . . .
C7 C 0.15498(11) 0.46995(11) 0.73717(10) 0.02530(17) Uani 1 1 d . . . . .
H7A H 0.052527 0.414924 0.797931 0.030 Uiso 1 1 calc R U . . .
H7B H 0.243072 0.388312 0.715360 0.030 Uiso 1 1 calc R U . . .
C8 C 0.35072(11) 0.63788(11) 0.73871(10) 0.02487(17) Uani 1 1 d . . . . .
H8A H 0.333751 0.705405 0.639198 0.030 Uiso 1 1 calc R U . . .
H8B H 0.446857 0.561891 0.720773 0.030 Uiso 1 1 calc R U . . .
C9 C 0.39267(10) 0.74399(10) 0.80936(9) 0.02302(16) Uani 1 1 d . . . . .
H9 H 0.420440 0.675507 0.905387 0.028 Uiso 1 1 calc R U . . .
C10 C 0.25011(12) 0.86424(12) 0.84380(11) 0.03004(19) Uani 1 1 d . . . . .
H10A H 0.157869 0.806686 0.925234 0.036 Uiso 1 1 calc R U . . .
H10B H 0.210235 0.920379 0.752840 0.036 Uiso 1 1 calc R U . . .
C11 C 0.30060(14) 0.98665(13) 0.89222(12) 0.0358(2) Uani 1 1 d . . . . .
H11A H 0.206596 1.065509 0.907499 0.043 Uiso 1 1 calc R U . . .
H11B H 0.328576 0.932249 0.989434 0.043 Uiso 1 1 calc R U . . .
C12 C 0.44852(14) 1.07242(12) 0.77414(12) 0.0349(2) Uani 1 1 d . . . . .
H12A H 0.417839 1.134146 0.679235 0.042 Uiso 1 1 calc R U . . .
H12B H 0.480950 1.148009 0.809966 0.042 Uiso 1 1 calc R U . . .
C13 C 0.59351(13) 0.95410(13) 0.74403(13) 0.0347(2) Uani 1 1 d . . . . .
H13A H 0.631834 0.900865 0.836175 0.042 Uiso 1 1 calc R U . . .
H13B H 0.685776 1.011733 0.662720 0.042 Uiso 1 1 calc R U . . .
C14 C 0.54589(12) 0.82885(12) 0.69780(11) 0.02972(19) Uani 1 1 d . . . . .
H14A H 0.639869 0.748521 0.688588 0.036 Uiso 1 1 calc R U . . .
H14B H 0.525078 0.880720 0.597294 0.036 Uiso 1 1 calc R U . . .
N1 N 0.20203(9) 0.54537(9) 0.82904(8) 0.02192(14) Uani 1 1 d . . . . .
H1N H 0.1140(16) 0.6122(16) 0.8542(14) 0.033 Uiso 1 1 d . U . . .

loop_
_atom_site_aniso_label
_atom_site_aniso_U_11
_atom_site_aniso_U_22
_atom_site_aniso_U_33
_atom_site_aniso_U_23
_atom_site_aniso_U_13
_atom_site_aniso_U_12
B1 0.0284(5) 0.0295(5) 0.0231(4) -0.0066(4) -0.0082(4) -0.0010(4)
C1 0.0255(4) 0.0331(4) 0.0231(4) -0.0099(3) -0.0051(3) -0.0004(3)
C2 0.0310(5) 0.0343(5) 0.0283(4) -0.0076(4) -0.0100(4) -0.0013(4)
C3 0.0372(5) 0.0408(5) 0.0235(4) -0.0059(4) -0.0101(4) -0.0126(4)
C4 0.0364(5) 0.0474(6) 0.0240(4) -0.0172(4) -0.0028(4) -0.0107(4)
C5 0.0289(4) 0.0370(5) 0.0286(4) -0.0182(4) -0.0053(3) -0.0032(4)
C6 0.0225(4) 0.0282(4) 0.0226(4) -0.0108(3) -0.0058(3) -0.0049(3)
C7 0.0274(4) 0.0255(4) 0.0265(4) -0.0114(3) -0.0087(3) -0.0022(3)
C8 0.0221(4) 0.0302(4) 0.0232(4) -0.0113(3) -0.0029(3) -0.0049(3)
C9 0.0232(4) 0.0247(4) 0.0229(4) -0.0078(3) -0.0084(3) -0.0024(3)
C10 0.0255(4) 0.0328(5) 0.0349(5) -0.0167(4) -0.0065(3) -0.0009(3)
C11 0.0398(5) 0.0343(5) 0.0365(5) -0.0196(4) -0.0044(4) -0.0043(4)
C12 0.0429(6) 0.0272(4) 0.0363(5) -0.0114(4) -0.0101(4) -0.0065(4)
C13 0.0321(5) 0.0325(5) 0.0427(5) -0.0129(4) -0.0102(4) -0.0093(4)
C14 0.0249(4) 0.0302(4) 0.0339(5) -0.0126(4) -0.0037(3) -0.0053(3)
N1 0.0205(3) 0.0245(3) 0.0219(3) -0.0098(3) -0.0050(2) -0.0015(2)

loop_
_atom_type_symbol
_atom_type_description
_atom_type_scat_dispersion_real
_atom_type_scat_dispersion_imag
_atom_type_scat_source
C C 0.0033 0.0016 'International Tables Vol C Tables 4.2.6.8 and 6.1.1.4'
H H 0.0000 0.0000 'International Tables Vol C Tables 4.2.6.8 and 6.1.1.4'
N N 0.0061 0.0033 'International Tables Vol C Tables 4.2.6.8 and 6.1.1.4'
B B 0.0013 0.0007 'International Tables Vol C Tables 4.2.6.8 and 6.1.1.4'

loop_
_geom_angle_atom_site_label_1
_geom_angle_atom_site_label_2
_geom_angle_atom_site_label_3
_geom_angle
_geom_angle_site_symmetry_1
_geom_angle_site_symmetry_3
_geom_angle_publ_flag
N1 B1 H1B 109.5 . . ?
N1 B1 H2B 109.5 . . ?
H1B B1 H2B 109.5 . . ?
N1 B1 H3B 109.5 . . ?
H1B B1 H3B 109.5 . . ?
H2B B1 H3B 109.5 . . ?
C2 C1 C6 120.44(9) . . ?
C2 C1 H1 119.8 . . ?
C6 C1 H1 119.8 . . ?
C3 C2 C1 120.29(10) . . ?
C3 C2 H2 119.9 . . ?
C1 C2 H2 119.9 . . ?
C4 C3 C2 119.69(9) . . ?
C4 C3 H3 120.2 . . ?
C2 C3 H3 120.2 . . ?
C3 C4 C5 119.98(9) . . ?
C3 C4 H4 120.0 . . ?
C5 C4 H4 120.0 . . ?
C4 C5 C6 120.95(10) . . ?
C4 C5 H5 119.5 . . ?
C6 C5 H5 119.5 . . ?
C5 C6 C1 118.64(8) . . ?
C5 C6 C7 120.30(9) . . ?
C1 C6 C7 121.06(8) . . ?
N1 C7 C6 114.18(8) . . ?
N1 C7 H7A 108.7 . . ?
C6 C7 H7A 108.7 . . ?
N1 C7 H7B 108.7 . . ?
C6 C7 H7B 108.7 . . ?
H7A C7 H7B 107.6 . . ?
N1 C8 C9 115.57(7) . . ?
N1 C8 H8A 108.4 . . ?
C9 C8 H8A 108.4 . . ?
N1 C8 H8B 108.4 . . ?
C9 C8 H8B 108.4 . . ?
H8A C8 H8B 107.5 . . ?
C8 C9 C10 112.33(7) . . ?
C8 C9 C14 106.82(7) . . ?
C10 C9 C14 110.94(8) . . ?
C8 C9 H9 108.9 . . ?
C10 C9 H9 108.9 . . ?
C14 C9 H9 108.9 . . ?
C9 C10 C11 112.25(8) . . ?
C9 C10 H10A 109.2 . . ?
C11 C10 H10A 109.2 . . ?
C9 C10 H10B 109.2 . . ?
C11 C10 H10B 109.2 . . ?
H10A C10 H10B 107.9 . . ?
C12 C11 C10 111.22(9) . . ?
C12 C11 H11A 109.4 . . ?
C10 C11 H11A 109.4 . . ?
C12 C11 H11B 109.4 . . ?
C10 C11 H11B 109.4 . . ?
H11A C11 H11B 108.0 . . ?
C13 C12 C11 110.76(9) . . ?
C13 C12 H12A 109.5 . . ?
C11 C12 H12A 109.5 . . ?
C13 C12 H12B 109.5 . . ?
C11 C12 H12B 109.5 . . ?
H12A C12 H12B 108.1 . . ?
C12 C13 C14 111.30(9) . . ?
C12 C13 H13A 109.4 . . ?
C14 C13 H13A 109.4 . . ?
C12 C13 H13B 109.4 . . ?
C14 C13 H13B 109.4 . . ?
H13A C13 H13B 108.0 . . ?
C13 C14 C9 113.45(8) . . ?
C13 C14 H14A 108.9 . . ?
C9 C14 H14A 108.9 . . ?
C13 C14 H14B 108.9 . . ?
C9 C14 H14B 108.9 . . ?
H14A C14 H14B 107.7 . . ?
C8 N1 C7 110.64(7) . . ?
C8 N1 B1 112.47(7) . . ?
C7 N1 B1 110.62(7) . . ?
C8 N1 H1N 109.8(8) . . ?
C7 N1 H1N 105.9(8) . . ?
B1 N1 H1N 107.1(8) . . ?

loop_
_geom_bond_atom_site_label_1
_geom_bond_atom_site_label_2
_geom_bond_distance
_geom_bond_site_symmetry_2
_geom_bond_publ_flag
B1 N1 1.6146(13) . ?
B1 H1B 1.142(8) . ?
B1 H2B 1.142(8) . ?
B1 H3B 1.142(8) . ?
C1 C2 1.3895(13) . ?
C1 C6 1.3937(13) . ?
C1 H1 0.9500 . ?
C2 C3 1.3884(15) . ?
C2 H2 0.9500 . ?
C3 C4 1.3820(17) . ?
C3 H3 0.9500 . ?
C4 C5 1.3900(15) . ?
C4 H4 0.9500 . ?
C5 C6 1.3908(13) . ?
C5 H5 0.9500 . ?
C6 C7 1.5092(13) . ?
C7 N1 1.4979(11) . ?
C7 H7A 0.9900 . ?
C7 H7B 0.9900 . ?
C8 N1 1.4926(12) . ?
C8 C9 1.5228(12) . ?
C8 H8A 0.9900 . ?
C8 H8B 0.9900 . ?
C9 C10 1.5276(13) . ?
C9 C14 1.5325(13) . ?
C9 H9 1.0000 . ?
C10 C11 1.5290(14) . ?
C10 H10A 0.9900 . ?
C10 H10B 0.9900 . ?
C11 C12 1.5229(16) . ?
C11 H11A 0.9900 . ?
C11 H11B 0.9900 . ?
C12 C13 1.5197(16) . ?
C12 H12A 0.9900 . ?
C12 H12B 0.9900 . ?
C13 C14 1.5253(14) . ?
C13 H13A 0.9900 . ?
C13 H13B 0.9900 . ?
C14 H14A 0.9900 . ?
C14 H14B 0.9900 . ?
N1 H1N 0.910(13) . ?
